data_2224014
loop_
_publ_author_name
'Chantrapromma, Suchada'
'Horkaew, Jirapa'
'Suwunwong, Thitipone'
'Fun, Hoong-Kun'

_publ_section_title
;
 (<i>Z</i>)-3-(9-Anthryl)-1-(4-methoxyphenyl)prop-2-en-1-one
;
_journal_coeditor_code SJ2659
_journal_issue 11
_journal_name_full 'Acta Crystallographica Section E'
_journal_page_first o2673
_journal_page_last o2674
_journal_paper_doi 10.1107/S1600536809038665
_journal_volume 65
_journal_year 2009
_chemical_formula_iupac 'C24 H18 O2'
_chemical_formula_moiety 'C24 H18 O2'
_chemical_formula_sum 'C24 H18 O2'
_chemical_formula_weight 338.38
_chemical_melting_point_gt 440
_chemical_melting_point_lt 441
_chemical_name_systematic
;
(<i>Z</i>)-3-(9-Anthryl)-1-(4-methoxyphenyl)prop-2-en-1-one
;
_space_group_IT_number 9
_symmetry_cell_setting monoclinic
_symmetry_space_group_name_Hall 'C -2yc'
_symmetry_space_group_name_H-M 'C 1 c 1'
_atom_sites_solution_hydrogens geom
_atom_sites_solution_primary direct
_atom_sites_solution_secondary difmap
_audit_creation_method SHELXL-97
_cell_angle_alpha 90.00
_cell_angle_beta 95.072(2)
_cell_angle_gamma 90.00
_cell_formula_units_Z 4
_cell_length_a 5.5018(2)
_cell_length_b 19.9215(8)
_cell_length_c 16.0500(7)
_cell_measurement_reflns_used 1721
_cell_measurement_temperature 293(2)
_cell_measurement_theta_max 26.00
_cell_measurement_theta_min 2.04
_cell_volume 1752.26(12)
_computing_cell_refinement 'SAINT (Bruker, 2005)'
_computing_data_collection 'APEX2 (Bruker, 2005)'
_computing_data_reduction 'SAINT (Bruker, 2005)'
_computing_molecular_graphics 'SHELXTL (Sheldrick, 2008)'
_computing_publication_material
;
SHELXTL (Sheldrick, 2008) and PLATON (Spek, 2009)
;
_computing_structure_refinement 'SHELXTL (Sheldrick, 2008)'
_computing_structure_solution 'SHELXTL (Sheldrick, 2008)'
_diffrn_ambient_temperature 293(2)
_diffrn_detector_area_resol_mean 8.33
_diffrn_measured_fraction_theta_full 0.994
_diffrn_measured_fraction_theta_max 0.994
_diffrn_measurement_device_type
;
Bruker SMART APEXII CCD area-detector
;
_diffrn_measurement_method \w
_diffrn_radiation_monochromator graphite
_diffrn_radiation_source 'fine-focus sealed tube'
_diffrn_radiation_type MoK\a
_diffrn_radiation_wavelength 0.71073
_diffrn_reflns_av_R_equivalents 0.0231
_diffrn_reflns_av_sigmaI/netI 0.0207
_diffrn_reflns_limit_h_max 6
_diffrn_reflns_limit_h_min -6
_diffrn_reflns_limit_k_max 23
_diffrn_reflns_limit_k_min -24
_diffrn_reflns_limit_l_max 19
_diffrn_reflns_limit_l_min -19
_diffrn_reflns_number 7966
_diffrn_reflns_theta_full 26.00
_diffrn_reflns_theta_max 26.00
_diffrn_reflns_theta_min 2.04
_diffrn_standards_number 0
_exptl_absorpt_coefficient_mu 0.080
_exptl_absorpt_correction_T_max 0.9930
_exptl_absorpt_correction_T_min 0.9577
_exptl_absorpt_correction_type multi-scan
_exptl_absorpt_process_details '(SADABS; Bruker, 2005)'
_exptl_crystal_colour Yellow
_exptl_crystal_density_diffrn 1.283
_exptl_crystal_density_method 'not measured'
_exptl_crystal_description Plate
_exptl_crystal_F_000 712
_exptl_crystal_size_max 0.54
_exptl_crystal_size_mid 0.27
_exptl_crystal_size_min 0.09
_refine_diff_density_max 0.139
_refine_diff_density_min -0.144
_refine_ls_extinction_method none
_refine_ls_goodness_of_fit_ref 1.070
_refine_ls_hydrogen_treatment constr
_refine_ls_matrix_type full
_refine_ls_number_parameters 236
_refine_ls_number_reflns 1721
_refine_ls_number_restraints 2
_refine_ls_restrained_S_all 1.070
_refine_ls_R_factor_all 0.0431
_refine_ls_R_factor_gt 0.0367
_refine_ls_shift/su_max 0.001
_refine_ls_shift/su_max_lt 0.001
_refine_ls_shift/su_mean 0.000
_refine_ls_structure_factor_coef Fsqd
_refine_ls_weighting_details 'calc w=1/[\s^2^(Fo^2^)+(0.0414P)^2^+0.4575P] where P=(Fo^2^+2Fc^2^)/3'
_refine_ls_weighting_scheme calc
_refine_ls_wR_factor_gt 0.0836
_refine_ls_wR_factor_ref 0.0872
_reflns_number_gt 1545
_reflns_number_total 1721
_reflns_threshold_expression I>2\s(I)
_cod_data_source_file sj2659.cif
_cod_data_source_block I
_cod_depositor_comments
;
The following automatic conversions were performed:
'_symmetry_cell_setting' value 'Monoclinic' changed to 'monoclinic'
according to '/home/saulius/struct/CIF-dictionaries/cif_core.dic'
dictionary named 'cif_core.dic' version 2.4.1 from 2010-06-29.

Automatic conversion script
Id: cif_fix_enum 1527 2010-12-29 10:47:43Z saulius 

The following automatic conversions were performed:

'_symmetry_cell_setting' value 'Monoclinic' changed to 'monoclinic'
according to /home/saulius/struct/CIF-dictionaries/cif_core.dic
dictionary named 'cif_core.dic' version 2.4.1 from 2010-06-29.

Automatic conversion script
Id: cif_fix_values 1715 2011-07-08 13:25:40Z adriana 
;
_cod_original_sg_symbol_H-M 'C c'
_cod_database_code 2224014
_cod_database_fobs_code 2224014

loop_
_symmetry_equiv_pos_as_xyz
'x, y, z'
'x, -y, z+1/2'
'x+1/2, y+1/2, z'
'x+1/2, -y+1/2, z+1/2'

loop_
_atom_site_type_symbol
_atom_site_label
_atom_site_fract_x
_atom_site_fract_y
_atom_site_fract_z
_atom_site_U_iso_or_equiv
_atom_site_adp_type
_atom_site_calc_flag
_atom_site_refinement_flags
_atom_site_occupancy
_atom_site_disorder_assembly
_atom_site_disorder_group
O O1 0.7379(3) 0.26049(10) 0.44324(14) 0.0584(5) Uani d . 1 . .
O O2 0.5958(4) -0.04663(10) 0.52663(15) 0.0663(6) Uani d . 1 . .
C C1 0.3633(5) 0.11209(14) 0.43620(17) 0.0469(7) Uani d . 1 . .
H H1A 0.2261 0.1294 0.4055 0.056 Uiso calc R 1 . .
C C2 0.3691(5) 0.04454(15) 0.45676(18) 0.0514(7) Uani d . 1 . .
H H2A 0.2382 0.0169 0.4394 0.062 Uiso calc R 1 . .
C C3 0.5709(5) 0.01859(14) 0.50326(17) 0.0469(6) Uani d . 1 . .
C C4 0.7641(5) 0.06087(14) 0.52870(18) 0.0498(7) Uani d . 1 . .
H H4A 0.8992 0.0437 0.5607 0.060 Uiso calc R 1 . .
C C5 0.7586(4) 0.12742(14) 0.50729(17) 0.0448(6) Uani d . 1 . .
H H5A 0.8907 0.1548 0.5243 0.054 Uiso calc R 1 . .
C C6 0.5565(4) 0.15470(13) 0.46010(15) 0.0394(6) Uani d . 1 . .
C C7 0.5525(4) 0.22645(13) 0.43565(16) 0.0413(6) Uani d . 1 . .
C C8 0.3147(4) 0.25664(13) 0.40406(18) 0.0454(6) Uani d . 1 . .
H H8A 0.1795 0.2456 0.4322 0.054 Uiso calc R 1 . .
C C9 0.2783(5) 0.29786(13) 0.33936(17) 0.0451(6) Uani d . 1 . .
H H9A 0.1214 0.3150 0.3286 0.054 Uiso calc R 1 . .
C C10 0.4614(4) 0.31959(13) 0.28220(16) 0.0411(6) Uani d . 1 . .
C C11 0.5862(5) 0.27224(13) 0.23652(16) 0.0428(6) Uani d . 1 . .
C C12 0.5348(6) 0.20192(15) 0.23660(18) 0.0527(7) Uani d . 1 . .
H H12A 0.4126 0.1859 0.2678 0.063 Uiso calc R 1 . .
C C13 0.6601(6) 0.15829(16) 0.1923(2) 0.0634(9) Uani d . 1 . .
H H13A 0.6205 0.1129 0.1927 0.076 Uiso calc R 1 . .
C C14 0.8495(7) 0.18016(18) 0.1455(2) 0.0670(9) Uani d . 1 . .
H H14A 0.9371 0.1492 0.1167 0.080 Uiso calc R 1 . .
C C15 0.9040(6) 0.24607(17) 0.14224(18) 0.0580(8) Uani d . 1 . .
H H15A 1.0296 0.2601 0.1112 0.070 Uiso calc R 1 . .
C C16 0.7721(5) 0.29480(14) 0.18577(15) 0.0460(6) Uani d . 1 . .
C C17 0.8194(5) 0.36309(15) 0.17973(16) 0.0491(7) Uani d . 1 . .
H H17A 0.9427 0.3773 0.1478 0.059 Uiso calc R 1 . .
C C18 0.6874(5) 0.41081(14) 0.22015(16) 0.0463(7) Uani d . 1 . .
C C19 0.7276(6) 0.48094(15) 0.21182(19) 0.0559(8) Uani d . 1 . .
H H19A 0.8496 0.4957 0.1796 0.067 Uiso calc R 1 . .
C C20 0.5933(6) 0.52656(16) 0.2495(2) 0.0622(8) Uani d . 1 . .
H H20A 0.6211 0.5721 0.2422 0.075 Uiso calc R 1 . .
C C21 0.4106(6) 0.50528(17) 0.2999(2) 0.0616(8) Uani d . 1 . .
H H21A 0.3169 0.5370 0.3251 0.074 Uiso calc R 1 . .
C C22 0.3704(5) 0.43918(16) 0.31209(18) 0.0529(7) Uani d . 1 . .
H H22A 0.2533 0.4263 0.3473 0.063 Uiso calc R 1 . .
C C23 0.5028(5) 0.38878(13) 0.27229(16) 0.0426(6) Uani d . 1 . .
C C24 0.4045(7) -0.09228(16) 0.4985(3) 0.0761(10) Uani d . 1 . .
H H24A 0.4477 -0.1368 0.5173 0.114 Uiso calc R 1 . .
H H24B 0.3820 -0.0916 0.4385 0.114 Uiso calc R 1 . .
H H24C 0.2557 -0.0790 0.5209 0.114 Uiso calc R 1 . .

loop_
_atom_site_aniso_label
_atom_site_aniso_U_11
_atom_site_aniso_U_22
_atom_site_aniso_U_33
_atom_site_aniso_U_12
_atom_site_aniso_U_13
_atom_site_aniso_U_23
O1 0.0426(10) 0.0571(12) 0.0750(14) -0.0105(10) 0.0021(9) 0.0098(11)
O2 0.0777(15) 0.0442(12) 0.0741(15) -0.0021(11) -0.0085(12) 0.0055(11)
C1 0.0362(13) 0.0538(17) 0.0499(15) -0.0038(12) -0.0007(11) 0.0081(13)
C2 0.0466(15) 0.0532(17) 0.0532(16) -0.0111(13) -0.0017(13) 0.0015(13)
C3 0.0513(15) 0.0464(16) 0.0435(15) 0.0022(12) 0.0071(12) 0.0015(12)
C4 0.0450(15) 0.0519(17) 0.0514(16) 0.0072(13) -0.0026(12) 0.0011(13)
C5 0.0340(13) 0.0535(16) 0.0471(15) -0.0037(12) 0.0041(11) -0.0032(12)
C6 0.0337(12) 0.0493(16) 0.0365(13) -0.0027(11) 0.0101(10) 0.0015(11)
C7 0.0372(13) 0.0498(15) 0.0387(13) -0.0049(12) 0.0132(11) 0.0020(12)
C8 0.0357(13) 0.0479(15) 0.0543(16) -0.0020(12) 0.0133(11) 0.0064(13)
C9 0.0363(13) 0.0449(16) 0.0542(15) 0.0019(11) 0.0042(11) 0.0035(13)
C10 0.0381(13) 0.0470(16) 0.0377(13) -0.0006(11) -0.0003(10) 0.0045(11)
C11 0.0459(14) 0.0439(15) 0.0376(13) 0.0007(11) -0.0018(11) 0.0044(12)
C12 0.0589(17) 0.0486(16) 0.0505(16) -0.0023(14) 0.0040(14) 0.0033(14)
C13 0.084(2) 0.0470(17) 0.0592(18) 0.0052(16) 0.0048(17) -0.0025(15)
C14 0.084(2) 0.063(2) 0.0557(18) 0.0208(18) 0.0146(17) -0.0049(16)
C15 0.0646(19) 0.068(2) 0.0430(16) 0.0071(16) 0.0165(14) 0.0037(14)
C16 0.0495(16) 0.0547(17) 0.0335(13) 0.0020(13) 0.0015(11) 0.0041(12)
C17 0.0483(15) 0.0615(19) 0.0384(14) -0.0058(13) 0.0083(12) 0.0093(13)
C18 0.0499(15) 0.0505(17) 0.0370(13) -0.0056(13) -0.0043(12) 0.0073(12)
C19 0.0635(19) 0.0537(19) 0.0496(16) -0.0158(15) 0.0000(14) 0.0084(14)
C20 0.079(2) 0.0415(17) 0.063(2) -0.0042(16) -0.0104(17) 0.0035(15)
C21 0.070(2) 0.0494(19) 0.0640(19) 0.0076(15) -0.0005(16) -0.0029(15)
C22 0.0531(16) 0.0531(19) 0.0520(17) 0.0021(14) 0.0027(13) 0.0015(14)
C23 0.0438(14) 0.0436(15) 0.0390(13) -0.0005(12) -0.0037(11) 0.0029(11)
C24 0.093(3) 0.052(2) 0.082(2) -0.0170(18) -0.003(2) 0.0025(18)

loop_
_atom_type_symbol
_atom_type_description
_atom_type_scat_dispersion_real
_atom_type_scat_dispersion_imag
_atom_type_scat_source
C C 0.0033 0.0000 'International Tables Vol C Tables 4.2.6.8 and 6.1.1.4'
H H 0.0000 0.0000 'International Tables Vol C Tables 4.2.6.8 and 6.1.1.4'
O O 0.0106 0.0000 'International Tables Vol C Tables 4.2.6.8 and 6.1.1.4'

loop_
_geom_angle_atom_site_label_1
_geom_angle_atom_site_label_2
_geom_angle_atom_site_label_3
_geom_angle_site_symmetry_1
_geom_angle_site_symmetry_3
_geom_angle
_geom_angle_publ_flag
C3 O2 C24 . . 117.9(2) ?
C2 C1 C6 . . 121.8(3) ?
C2 C1 H1A . . 119.1 ?
C6 C1 H1A . . 119.1 ?
C3 C2 C1 . . 119.5(3) ?
C3 C2 H2A . . 120.2 ?
C1 C2 H2A . . 120.2 ?
O2 C3 C2 . . 124.4(3) ?
O2 C3 C4 . . 116.4(2) ?
C2 C3 C4 . . 119.3(3) ?
C5 C4 C3 . . 120.9(2) ?
C5 C4 H4A . . 119.5 ?
C3 C4 H4A . . 119.5 ?
C4 C5 C6 . . 120.7(2) ?
C4 C5 H5A . . 119.6 ?
C6 C5 H5A . . 119.6 ?
C1 C6 C5 . . 117.7(2) ?
C1 C6 C7 . . 121.6(2) ?
C5 C6 C7 . . 120.7(2) ?
O1 C7 C6 . . 121.1(2) ?
O1 C7 C8 . . 120.7(2) ?
C6 C7 C8 . . 118.2(2) ?
C9 C8 C7 . . 125.8(2) ?
C9 C8 H8A . . 117.1 ?
C7 C8 H8A . . 117.1 ?
C8 C9 C10 . . 126.9(2) ?
C8 C9 H9A . . 116.5 ?
C10 C9 H9A . . 116.5 ?
C23 C10 C11 . . 120.3(2) ?
C23 C10 C9 . . 118.7(2) ?
C11 C10 C9 . . 120.9(2) ?
C10 C11 C12 . . 123.4(2) ?
C10 C11 C16 . . 119.3(2) ?
C12 C11 C16 . . 117.3(2) ?
C13 C12 C11 . . 121.4(3) ?
C13 C12 H12A . . 119.3 ?
C11 C12 H12A . . 119.3 ?
C12 C13 C14 . . 121.2(3) ?
C12 C13 H13A . . 119.4 ?
C14 C13 H13A . . 119.4 ?
C15 C14 C13 . . 120.0(3) ?
C15 C14 H14A . . 120.0 ?
C13 C14 H14A . . 120.0 ?
C14 C15 C16 . . 121.2(3) ?
C14 C15 H15A . . 119.4 ?
C16 C15 H15A . . 119.4 ?
C17 C16 C15 . . 121.6(3) ?
C17 C16 C11 . . 119.5(2) ?
C15 C16 C11 . . 118.9(3) ?
C16 C17 C18 . . 121.9(2) ?
C16 C17 H17A . . 119.1 ?
C18 C17 H17A . . 119.1 ?
C17 C18 C19 . . 122.4(3) ?
C17 C18 C23 . . 119.1(2) ?
C19 C18 C23 . . 118.5(3) ?
C20 C19 C18 . . 121.6(3) ?
C20 C19 H19A . . 119.2 ?
C18 C19 H19A . . 119.2 ?
C19 C20 C21 . . 120.1(3) ?
C19 C20 H20A . . 119.9 ?
C21 C20 H20A . . 119.9 ?
C22 C21 C20 . . 120.6(3) ?
C22 C21 H21A . . 119.7 ?
C20 C21 H21A . . 119.7 ?
C21 C22 C23 . . 121.7(3) ?
C21 C22 H22A . . 119.2 ?
C23 C22 H22A . . 119.2 ?
C10 C23 C22 . . 123.0(2) ?
C10 C23 C18 . . 119.6(2) ?
C22 C23 C18 . . 117.4(2) ?
O2 C24 H24A . . 109.5 ?
O2 C24 H24B . . 109.5 ?
H24A C24 H24B . . 109.5 ?
O2 C24 H24C . . 109.5 ?
H24A C24 H24C . . 109.5 ?
H24B C24 H24C . . 109.5 ?

loop_
_geom_bond_atom_site_label_1
_geom_bond_atom_site_label_2
_geom_bond_site_symmetry_2
_geom_bond_distance
_geom_bond_publ_flag
O1 C7 . 1.222(3) ?
O2 C3 . 1.356(3) ?
O2 C24 . 1.433(4) ?
C1 C2 . 1.385(4) ?
C1 C6 . 1.387(4) ?
C1 H1A . 0.9300 ?
C2 C3 . 1.382(4) ?
C2 H2A . 0.9300 ?
C3 C4 . 1.389(4) ?
C4 C5 . 1.369(4) ?
C4 H4A . 0.9300 ?
C5 C6 . 1.399(4) ?
C5 H5A . 0.9300 ?
C6 C7 . 1.482(4) ?
C7 C8 . 1.488(4) ?
C8 C9 . 1.325(4) ?
C8 H8A . 0.9300 ?
C9 C10 . 1.486(4) ?
C9 H9A . 0.9300 ?
C10 C23 . 1.408(4) ?
C10 C11 . 1.410(4) ?
C11 C12 . 1.429(4) ?
C11 C16 . 1.435(4) ?
C12 C13 . 1.350(4) ?
C12 H12A . 0.9300 ?
C13 C14 . 1.407(5) ?
C13 H13A . 0.9300 ?
C14 C15 . 1.349(5) ?
C14 H14A . 0.9300 ?
C15 C16 . 1.431(4) ?
C15 H15A . 0.9300 ?
C16 C17 . 1.390(4) ?
C17 C18 . 1.391(4) ?
C17 H17A . 0.9300 ?
C18 C19 . 1.423(4) ?
C18 C23 . 1.440(4) ?
C19 C20 . 1.348(5) ?
C19 H19A . 0.9300 ?
C20 C21 . 1.411(5) ?
C20 H20A . 0.9300 ?
C21 C22 . 1.352(5) ?
C21 H21A . 0.9300 ?
C22 C23 . 1.425(4) ?
C22 H22A . 0.9300 ?
C24 H24A . 0.9600 ?
C24 H24B . 0.9600 ?
C24 H24C . 0.9600 ?

loop_
_geom_hbond_atom_site_label_D
_geom_hbond_atom_site_label_H
_geom_hbond_atom_site_label_A
_geom_hbond_site_symmetry_A
_geom_hbond_distance_DH
_geom_hbond_distance_HA
_geom_hbond_distance_DA
_geom_hbond_angle_DHA
_geom_hbond_publ_flag
C8 H8A O1 1_455 0.93 2.47 3.290(3) 147 y
C24 H24A O1 3_445 0.96 2.59 3.176(4) 120 y
C17 H17A Cg1 4_554 0.93 2.89 3.694(3) 145 y

loop_
_geom_torsion_atom_site_label_1
_geom_torsion_atom_site_label_2
_geom_torsion_atom_site_label_3
_geom_torsion_atom_site_label_4
_geom_torsion_site_symmetry_1
_geom_torsion_site_symmetry_2
_geom_torsion_site_symmetry_3
_geom_torsion_site_symmetry_4
_geom_torsion
_geom_torsion_publ_flag
C6 C1 C2 C3 . . . . 0.8(4) ?
C24 O2 C3 C2 . . . . 2.6(4) ?
C24 O2 C3 C4 . . . . -177.4(3) ?
C1 C2 C3 O2 . . . . -179.8(3) ?
C1 C2 C3 C4 . . . . 0.1(4) ?
O2 C3 C4 C5 . . . . 179.0(3) ?
C2 C3 C4 C5 . . . . -1.0(4) ?
C3 C4 C5 C6 . . . . 0.8(4) ?
C2 C1 C6 C5 . . . . -1.0(4) ?
C2 C1 C6 C7 . . . . 178.0(2) ?
C4 C5 C6 C1 . . . . 0.1(4) ?
C4 C5 C6 C7 . . . . -178.9(2) ?
C1 C6 C7 O1 . . . . -166.3(3) ?
C5 C6 C7 O1 . . . . 12.6(4) ?
C1 C6 C7 C8 . . . . 15.6(4) ?
C5 C6 C7 C8 . . . . -165.4(2) ?
O1 C7 C8 C9 . . . . 44.5(4) ?
C6 C7 C8 C9 . . . . -137.5(3) ?
C7 C8 C9 C10 . . . . 3.6(5) ?
C8 C9 C10 C23 . . . . -124.0(3) ?
C8 C9 C10 C11 . . . . 58.1(4) ?
C23 C10 C11 C12 . . . . -173.1(2) ?
C9 C10 C11 C12 . . . . 4.8(4) ?
C23 C10 C11 C16 . . . . 5.7(4) ?
C9 C10 C11 C16 . . . . -176.3(2) ?
C10 C11 C12 C13 . . . . -179.6(3) ?
C16 C11 C12 C13 . . . . 1.5(4) ?
C11 C12 C13 C14 . . . . 1.2(5) ?
C12 C13 C14 C15 . . . . -2.0(5) ?
C13 C14 C15 C16 . . . . 0.0(5) ?
C14 C15 C16 C17 . . . . -177.0(3) ?
C14 C15 C16 C11 . . . . 2.8(4) ?
C10 C11 C16 C17 . . . . -2.6(4) ?
C12 C11 C16 C17 . . . . 176.3(2) ?
C10 C11 C16 C15 . . . . 177.6(2) ?
C12 C11 C16 C15 . . . . -3.4(3) ?
C15 C16 C17 C18 . . . . 178.3(2) ?
C11 C16 C17 C18 . . . . -1.5(4) ?
C16 C17 C18 C19 . . . . -177.5(3) ?
C16 C17 C18 C23 . . . . 2.4(4) ?
C17 C18 C19 C20 . . . . 178.0(3) ?
C23 C18 C19 C20 . . . . -1.8(4) ?
C18 C19 C20 C21 . . . . 1.2(5) ?
C19 C20 C21 C22 . . . . 0.9(5) ?
C20 C21 C22 C23 . . . . -2.5(5) ?
C11 C10 C23 C22 . . . . 175.5(2) ?
C9 C10 C23 C22 . . . . -2.5(4) ?
C11 C10 C23 C18 . . . . -4.8(3) ?
C9 C10 C23 C18 . . . . 177.2(2) ?
C21 C22 C23 C10 . . . . -178.5(3) ?
C21 C22 C23 C18 . . . . 1.8(4) ?
C17 C18 C23 C10 . . . . 0.8(3) ?
C19 C18 C23 C10 . . . . -179.3(2) ?
C17 C18 C23 C22 . . . . -179.5(2) ?
C19 C18 C23 C22 . . . . 0.4(3) ?

loop_
_cod_related_entry_id
_cod_related_entry_database
_cod_related_entry_code
1 ChemSpider 21473687
